data_2005861
loop_
_publ_author_name
'Meyers, C. Y.'
'Lutfi, H. G.'
'Hou, Y.'
'Robinson, P. D.'

_publ_section_title
;
 Racemic 1,2,4-Trimethylurazole
;
_journal_issue 1
_journal_name_full 'Acta Crystallographica Section C'
_journal_page_first 98
_journal_page_last 100
_journal_paper_doi 10.1107/S0108270196011894
_journal_volume 53
_journal_year 1997
_chemical_formula_sum 'C5 H9 N3 O2'
_chemical_formula_weight 143.15
_chemical_name_systematic
;
1,2,4-trimethyl-1,2,4-triazolidine-3,5-dione
;
_space_group_IT_number 14
_symmetry_cell_setting monoclinic
_symmetry_space_group_name_Hall '-P 2ybc'
_symmetry_space_group_name_H-M 'P 1 21/c 1'
_cell_angle_alpha 90.0
_cell_angle_beta 98.228(14)
_cell_angle_gamma 90.0
_cell_formula_units_Z 4
_cell_length_a 7.6532(15)
_cell_length_b 7.769(2)
_cell_length_c 12.177(2)
_cell_measurement_reflns_used 25
_cell_measurement_temperature 296
_cell_measurement_theta_max 21.03
_cell_measurement_theta_min 19.56
_cell_volume 716.6(3)
_computing_cell_refinement 'MSC/AFC Diffractometer Control Software'
_computing_data_collection
;MSC/AFC Diffractometer Control Software (Molecular Structure Corporation,
 1988)
;
_computing_data_reduction 'PROCESS TEXSAN (Molecular Structure Corporation, 1985)'
_computing_molecular_graphics 'ORTEP (Johnson, 1965) TEXSAN'
_computing_publication_material 'FINISH TEXSAN; PLATON (Spek, 1990)'
_computing_structure_refinement 'LS TEXSAN'
_computing_structure_solution 'SHELXS86 (Sheldrick, 1985)'
_diffrn_ambient_temperature 296
_diffrn_measurement_device 'Rigaku AFC-5S diffractometer'
_diffrn_measurement_method '\w/2\q (rate 6\% min^-1^ in \w)'
_diffrn_radiation_monochromator graphite
_diffrn_radiation_source x-ray_tube
_diffrn_radiation_type 'Mo K\a'
_diffrn_radiation_wavelength 0.71069
_diffrn_reflns_av_R_equivalents 0.013
_diffrn_reflns_limit_h_max 9
_diffrn_reflns_limit_h_min 0
_diffrn_reflns_limit_k_max 9
_diffrn_reflns_limit_k_min 0
_diffrn_reflns_limit_l_max 14
_diffrn_reflns_limit_l_min -14
_diffrn_reflns_number 1470
_diffrn_reflns_theta_max 25
_diffrn_reflns_theta_min 1.75
_diffrn_standards_decay_% -0.5
_diffrn_standards_interval_count 100
_diffrn_standards_number 3
_exptl_absorpt_coefficient_mu 0.10
_exptl_absorpt_correction_type none
_exptl_crystal_colour colorless
_exptl_crystal_density_diffrn 1.3268(6)
_exptl_crystal_density_method not_measured
_exptl_crystal_description prism
_exptl_crystal_F_000 304.0
_exptl_crystal_size_max 0.46
_exptl_crystal_size_mid 0.41
_exptl_crystal_size_min 0.39
_refine_diff_density_max 0.19
_refine_diff_density_min -0.22
_refine_ls_extinction_coef 0.0
_refine_ls_extinction_method none
_refine_ls_goodness_of_fit_obs 3.80
_refine_ls_hydrogen_treatment 'noref (riding, C-H 0.95 \%A)'
_refine_ls_matrix_type full
_refine_ls_number_parameters 91
_refine_ls_number_reflns 723
_refine_ls_R_factor_obs 0.059
_refine_ls_shift/esd_max 0.0001
_refine_ls_structure_factor_coef F
_refine_ls_weighting_details 'w = 4F~o~^2^/\s^2^(F~o~^2^)'
_refine_ls_weighting_scheme calc
_refine_ls_wR_factor_obs 0.041
_reflns_number_observed 723
_reflns_number_total 1364
_reflns_observed_criterion '[I > 1.8\s(I)]'
_cod_data_source_file fg1225.cif
_cod_data_source_block default
_cod_depositor_comments
;
The following automatic conversions were performed:

'_refine_ls_weighting_scheme' value 'w = 4F~o~^2^/\s^2^(F~o~^2^)' was
changed to 'calc'. New tag '_refine_ls_weighting_details' was
created. The value of the new tag was set to 'w =
4F~o~^2^/\s^2^(F~o~^2^)'.

Automatic conversion script
Id: cif_fix_values 3143 2015-03-26 13:38:13Z robertas 
;
_cod_original_sg_symbol_H-M 'P 21/c'
_cod_database_code 2005861

loop_
_symmetry_equiv_pos_as_xyz
x,y,z
-x,1/2+y,1/2-z
-x,-y,-z
x,1/2-y,1/2+z

loop_
_atom_site_aniso_label
_atom_site_aniso_U_11
_atom_site_aniso_U_22
_atom_site_aniso_U_33
_atom_site_aniso_U_12
_atom_site_aniso_U_13
_atom_site_aniso_U_23
N1 0.047(2) 0.049(2) 0.043(2) 0.000(2) -0.0043(18) 0.001(2)
N2 0.048(2) 0.038(2) 0.060(3) 0.003(2) 0.001(2) 0.002(2)
C3 0.042(3) 0.055(4) 0.057(3) -0.005(3) 0.006(2) 0.012(3)
N4 0.048(2) 0.051(3) 0.046(2) -0.008(2) 0.0029(19) -0.005(2)
C5 0.037(3) 0.054(3) 0.055(3) -0.005(3) 0.003(2) 0.004(3)
C6 0.086(4) 0.078(4) 0.049(3) -0.003(3) -0.001(3) -0.004(3)
C7 0.099(4) 0.036(3) 0.136(5) 0.004(3) 0.012(4) -0.001(3)
C8 0.087(4) 0.080(4) 0.072(3) -0.014(3) 0.012(3) -0.029(3)
O9 0.075(2) 0.053(2) 0.088(3) 0.019(2) -0.0004(19) 0.013(2)
O10 0.072(2) 0.091(3) 0.075(2) 0.003(2) -0.0184(19) 0.032(2)

loop_
_atom_site_label
_atom_site_fract_x
_atom_site_fract_y
_atom_site_fract_z
_atom_site_U_iso_or_equiv
_atom_site_thermal_displace_type
_atom_site_calc_flag
_atom_site_calc_attached_atom
N1 0.8299(4) 0.0728(5) 0.6018(3) 0.0474(12) Uani ? ?
N2 0.7027(4) 0.1807(4) 0.5398(3) 0.0493(14) Uani ? ?
C3 0.6579(6) 0.1087(6) 0.4374(4) 0.0514(19) Uani ? ?
N4 0.7294(4) -0.0572(5) 0.4452(3) 0.0487(14) Uani ? ?
C5 0.8276(5) -0.0833(6) 0.5474(3) 0.0490(17) Uani ? ?
C6 0.8324(6) 0.0755(6) 0.7220(3) 0.072(2) Uani ? ?
C7 0.7395(7) 0.3659(6) 0.5482(4) 0.091(2) Uani ? ?
C8 0.7056(6) -0.1843(6) 0.3572(4) 0.080(2) Uani ? ?
O9 0.9012(4) -0.2149(4) 0.5818(3) 0.0732(14) Uani ? ?
O10 0.5700(4) 0.1700(4) 0.3564(3) 0.0822(14) Uani ? ?
H6a 0.7158 0.0602 0.7386 0.0861 Uiso calc C6
H6b 0.9056 -0.0149 0.7548 0.0861 Uiso calc C6
H6c 0.8774 0.1828 0.7507 0.0861 Uiso calc C6
H7a 0.7364 0.4030 0.6222 0.1089 Uiso calc C7
H7b 0.8531 0.3880 0.5285 0.1089 Uiso calc C7
H7c 0.6529 0.4266 0.4994 0.1089 Uiso calc C7
H8a 0.6004 -0.1598 0.3082 0.0950 Uiso calc C8
H8b 0.8035 -0.1807 0.3173 0.0950 Uiso calc C8
H8c 0.6973 -0.2956 0.3883 0.0950 Uiso calc C8

loop_
_atom_type_symbol
_atom_type_scat_dispersion_real
_atom_type_scat_dispersion_imag
_atom_type_scat_source
C .002 .002 International_Tables_Vol_IV_Table_2.3.1
H 0 0 International_Tables_Vol_IV_Table_2.3.1
O .008 .006 International_Tables_Vol_IV_Table_2.3.1
N .004 .003 International_Tables_Vol_IV_Table_2.3.1

loop_
_geom_angle_atom_site_label_1
_geom_angle_atom_site_label_2
_geom_angle_atom_site_label_3
_geom_angle
_geom_angle_publ_flag
N2 N1 C5 107.7(3) yes
N2 N1 C6 115.8(3) yes
C5 N1 C6 119.4(4) yes
N1 N2 C3 107.9(3) yes
N1 N2 C7 115.6(3) yes
C3 N2 C7 119.1(4) yes
C3 N4 C5 110.8(4) yes
C3 N4 C8 124.8(4) yes
C5 N4 C8 124.3(4) yes
O10 C3 N2 128.4(4) yes
O10 C3 N4 125.8(4) yes
N2 C3 N4 105.7(4) yes
O9 C5 N1 127.0(4) yes
O9 C5 N4 127.2(4) yes
N1 C5 N4 105.8(4) yes

loop_
_geom_bond_atom_site_label_1
_geom_bond_atom_site_label_2
_geom_bond_distance
_geom_bond_publ_flag
O9 C5 1.213(5) yes
O10 C3 1.209(6) yes
N1 N2 1.418(5) yes
N1 C5 1.381(6) yes
N1 C6 1.461(5) yes
N2 C3 1.365(6) yes
N2 C7 1.467(6) yes
N4 C3 1.398(6) yes
N4 C5 1.374(5) yes
N4 C8 1.449(6) yes

loop_
_geom_torsion_atom_site_label_1
_geom_torsion_atom_site_label_2
_geom_torsion_atom_site_label_3
_geom_torsion_atom_site_label_4
_geom_torsion
_geom_torsion_publ_flag
C5 N1 N2 C3 -15.0(4) no
C5 N1 N2 C7 -151.2(4) no
C6 N1 N2 C3 -151.5(4) no
C6 N1 N2 C7 72.3(5) yes
N2 N1 C5 O9 -170.0(4) no
N2 N1 C5 N4 11.8(4) no
C6 N1 C5 O9 -35.4(6) no
C6 N1 C5 N4 146.4(3) no
N1 N2 C3 O10 -170.6(5) no
N1 N2 C3 N4 11.7(4) no
C7 N2 C3 O10 -36.1(7) no
C7 N2 C3 N4 146.1(4) no
C5 N4 C3 O10 177.7(4) no
C5 N4 C3 N2 -4.5(5) no
C8 N4 C3 O10 -1.5(7) no
C8 N4 C3 N2 176.3(4) yes
C3 N4 C5 O9 177.1(4) no
C3 N4 C5 N1 -4.7(4) no
C8 N4 C5 O9 -3.7(7) no
C8 N4 C5 N1 174.5(4) yes
